data_9000074
loop_
_publ_author_name
'Pabst, A.'

_publ_section_title
;
 Redescription of the single layer structure of the micas
;
_journal_name_full 'American Mineralogist'
_journal_page_first 967
_journal_page_last 974
_journal_volume 40
_journal_year 1955
_chemical_formula_sum 'Al H2 K Mg3 O12 Si3'
_chemical_name_mineral Phlogopite
_space_group_IT_number 12
_symmetry_space_group_name_Hall '-C 2y'
_symmetry_space_group_name_H-M 'C 1 2/m 1'
_cell_angle_alpha 90
_cell_angle_beta 100.03
_cell_angle_gamma 90
_cell_formula_units_Z 2
_cell_length_a 5.32
_cell_length_b 9.21
_cell_length_c 10.16
_cell_volume 490.203
_database_code_amcsd 0000077
_exptl_crystal_density_diffrn 2.827
_cod_original_formula_sum 'K Mg3 (Si3 Al) O12 H2'
_cod_database_code 9000074

loop_
_space_group_symop_operation_xyz
x,y,z
1/2+x,1/2+y,z
x,-y,z
1/2+x,1/2-y,z
-x,y,-z
1/2-x,1/2+y,-z
-x,-y,-z
1/2-x,1/2-y,-z

loop_
_atom_site_label
_atom_site_fract_x
_atom_site_fract_y
_atom_site_fract_z
_atom_site_occupancy
_atom_site_type_symbol
_atom_site_attached_hydrogens
K 0.00000 0.50000 0.00000 1.00000 K 0
Mg1 0.00000 0.00000 0.50000 1.00000 Mg 0
Mg2 0.00000 0.33000 0.50000 1.00000 Mg 0
Si 0.57500 0.33000 0.22000 0.75000 Si 0
Al 0.57500 0.33000 0.22000 0.25000 Al 0
O1 0.05500 0.00000 0.16000 1.00000 O 0
O2 0.80500 0.25000 0.16000 1.00000 O 0
O3 0.63000 0.33000 0.38000 1.00000 O 0
O-H 0.63000 0.00000 0.38000 1.00000 O 1

loop_
_cod_changelog_entry_id
_cod_changelog_entry_author
_cod_changelog_entry_date
_cod_changelog_entry_text
1
;cod-tools version 3.8.0
Id: cif_guess_AMCSD_atom_types 9574 2023-05-10 09:00:05Z saulius
;
2023-05-10T18:45:43+03:00
;Derived atom types and hydrogen counts
from atom names that follow the AMCSD naming convention
(Wat == water, O-H == hydroxyl).
;

loop_
_cod_related_entry_id
_cod_related_entry_database
_cod_related_entry_code
1 AMCSD 0000077
